data_4115455
loop_
_publ_author_name
'Shinobu Itoh'
'Hideyuki Kumei'
'Shigenori Nagatomo'
'Teizo Kitagawa'
'Shunichi Fukuzumi'

_publ_section_title
;
 Effects of Metal Ions on Physicochemical Properties and Redox Reactivity
 of Phenolates and Phenoxyl Radicals: Mechanistic Insight into Hydrogen
 Atom Abstraction by Phenoxyl Radical-Metal Complexes
;
_journal_name_full 'Journal of the American Chemical Society'
_journal_page_first 2165
_journal_page_last 2175
_journal_paper_doi 10.1021/ja0036110
_journal_volume 123
_journal_year 2001
_chemical_formula_sum 'C53 H78 B Ca N O9'
_chemical_formula_weight 924.09
_space_group_IT_number 15
_symmetry_cell_setting monoclinic
_symmetry_Int_Tables_number 15
_symmetry_space_group_name_Hall '-C 2yc'
_symmetry_space_group_name_H-M 'C 1 2/c 1'
_cell_angle_alpha 90
_cell_angle_beta 104.803(1)
_cell_angle_gamma 90
_cell_formula_units_Z 8
_cell_length_a 35.486(2)
_cell_length_b 17.9443(9)
_cell_length_c 17.8958(8)
_cell_measurement_reflns_used 35663
_cell_measurement_temperature 296.2
_cell_measurement_theta_max 27.5
_cell_measurement_theta_min 1.4
_cell_volume 11017.3(10)
_computing_cell_refinement PROCESS-AUTO
_computing_data_collection PROCESS-AUTO
_computing_data_reduction 'teXsan Ver. 1.10'
_computing_publication_material 'teXsan Ver. 1.10'
_computing_structure_refinement 'teXsan Ver. 1.10'
_computing_structure_solution SAPI91
_diffrn_measured_fraction_theta_full 0.9944
_diffrn_measured_fraction_theta_max 0.9944
_diffrn_measurement_device_type 'Rigaku RAXIS-RAPID Imaging Plate'
_diffrn_measurement_method \w
_diffrn_radiation_type 'Mo K\a'
_diffrn_radiation_wavelength 0.7107
_diffrn_reflns_av_R_equivalents 0.071
_diffrn_reflns_limit_h_max 46
_diffrn_reflns_limit_h_min 0
_diffrn_reflns_limit_k_max 23
_diffrn_reflns_limit_k_min 0
_diffrn_reflns_limit_l_max 22
_diffrn_reflns_limit_l_min -23
_diffrn_reflns_number 49660
_diffrn_reflns_theta_full 27.49
_diffrn_reflns_theta_max 27.49
_exptl_absorpt_coefficient_mu 0.164
_exptl_absorpt_correction_type none
_exptl_crystal_colour colorless
_exptl_crystal_density_diffrn 1.114
_exptl_crystal_description block
_exptl_crystal_size_max 0.300
_exptl_crystal_size_mid 0.300
_exptl_crystal_size_min 0.300
_refine_diff_density_max 1.01
_refine_diff_density_min -0.53
_refine_ls_extinction_method none
_refine_ls_goodness_of_fit_ref 1.307
_refine_ls_hydrogen_treatment noref
_refine_ls_number_parameters 586
_refine_ls_number_reflns 12570
_refine_ls_R_factor_gt 0.0757
_refine_ls_shift/su_max 0.0725
_refine_ls_structure_factor_coef Fsqd
_refine_ls_weighting_details 'w = 1/[\s^2^(Fo^2^) + (0.05000(Max(Fo^2^,0) + 2Fc^2^)/3)^2^]'
_refine_ls_weighting_scheme calc
_refine_ls_wR_factor_ref 0.1804
_reflns_number_gt 6708
_reflns_number_total 12570
_reflns_threshold_expression F^2^>2.0\s(F^2^)
_cod_data_source_file ja0036110_4.cif
_cod_data_source_block kumei
_cod_original_cell_volume 11017.3(9)
_cod_original_formula_sum 'C53 H78 B Ca N O9 '
_cod_database_code 4115455

loop_
_symmetry_equiv_pos_as_xyz
x,y,z
-x,y,1/2-z
-x,-y,-z
x,-y,1/2+z
1/2+x,1/2+y,z
1/2-x,1/2+y,1/2-z
1/2-x,1/2-y,-z
1/2+x,1/2-y,1/2+z

loop_
_atom_site_label
_atom_site_type_symbol
_atom_site_fract_x
_atom_site_fract_y
_atom_site_fract_z
_atom_site_U_iso_or_equiv
_atom_site_adp_type
_atom_site_occupancy
_atom_site_calc_flag
Ca(1) Ca 0.61088(2) 0.24112(3) 0.17891(3) 0.0379(1) Uani 1.00 d
O(1) O 0.56660(5) 0.2260(1) 0.0601(1) 0.0463(6) Uani 1.00 d
O(2) O 0.65053(6) 0.3412(1) 0.2611(1) 0.0570(6) Uani 1.00 d
O(3) O 0.63984(7) 0.2094(1) 0.3245(1) 0.0617(7) Uani 1.00 d
O(4) O 0.64344(6) 0.1139(1) 0.2091(1) 0.0504(6) Uani 1.00 d
O(5) O 0.66514(6) 0.2187(1) 0.1192(1) 0.0478(6) Uani 1.00 d
O(6) O 0.56172(6) 0.1648(1) 0.2166(1) 0.0583(7) Uani 1.00 d
O(7) O 0.56313(6) 0.3274(1) 0.2083(1) 0.0670(8) Uani 1.00 d
O(8) O 0.45125(8) 0.1865(2) 0.1412(2) 0.103(1) Uani 1.00 d
O(9) O 1.00343(6) 0.2263(2) 0.5912(1) 0.0721(8) Uani 1.00 d
N(1) N 0.62668(7) 0.3547(1) 0.0998(1) 0.0464(7) Uani 1.00 d
C(1) C 0.56836(8) 0.2441(2) -0.0123(2) 0.0455(8) Uani 1.00 d
C(2) C 0.55879(9) 0.1940(2) -0.0750(2) 0.0534(9) Uani 1.00 d
C(3) C 0.56269(10) 0.2187(2) -0.1464(2) 0.060(1) Uani 1.00 d
C(4) C 0.57537(10) 0.2892(2) -0.1608(2) 0.060(1) Uani 1.00 d
C(5) C 0.58386(9) 0.3375(2) -0.0988(2) 0.0569(10) Uani 1.00 d
C(6) C 0.58052(9) 0.3168(2) -0.0258(2) 0.0493(9) Uani 1.00 d
C(7) C 0.5447(1) 0.1146(2) -0.0656(2) 0.065(1) Uani 1.00 d
C(8) C 0.5763(1) 0.0725(2) -0.0072(2) 0.078(1) Uani 1.00 d
C(9) C 0.5069(1) 0.1186(2) -0.0390(2) 0.087(1) Uani 1.00 d
C(10) C 0.5370(2) 0.0736(3) -0.1442(2) 0.126(2) Uani 1.00 d
C(11) C 0.5792(1) 0.3121(3) -0.2408(2) 0.071(1) Uani 1.00 d
C(12) C 0.5448(2) 0.3229(8) -0.2934(4) 0.319(5) Uani 1.00 d
C(13) C 0.6032(3) 0.2603(6) -0.2698(5) 0.270(5) Uani 1.00 d
C(14) C 0.6033(3) 0.3818(6) -0.2372(4) 0.248(5) Uani 1.00 d
C(15) C 0.59096(9) 0.3721(2) 0.0382(2) 0.0521(9) Uani 1.00 d
C(16) C 0.6352(1) 0.4195(2) 0.1516(2) 0.065(1) Uani 1.00 d
C(17) C 0.6639(1) 0.4031(2) 0.2257(2) 0.074(1) Uani 1.00 d
C(18) C 0.6756(1) 0.3232(2) 0.3341(2) 0.072(1) Uani 1.00 d
C(19) C 0.6539(1) 0.2730(2) 0.3725(2) 0.083(1) Uani 1.00 d
C(20) C 0.66275(10) 0.1437(2) 0.3442(2) 0.063(1) Uani 1.00 d
C(21) C 0.64680(10) 0.0865(2) 0.2859(2) 0.059(1) Uani 1.00 d
C(22) C 0.67988(9) 0.1062(2) 0.1878(2) 0.059(1) Uani 1.00 d
C(23) C 0.67531(9) 0.1429(2) 0.1120(2) 0.0540(10) Uani 1.00 d
C(24) C 0.66560(9) 0.2600(2) 0.0509(2) 0.0573(10) Uani 1.00 d
C(25) C 0.66007(10) 0.3403(2) 0.0659(2) 0.059(1) Uani 1.00 d
C(26) C 0.5436(1) 0.0974(2) 0.1903(2) 0.077(1) Uani 1.00 d
C(27) C 0.27127(8) 0.0423(2) 0.5847(1) 0.0414(8) Uani 1.00 d
C(28) C 0.25937(9) 0.0476(2) 0.6529(2) 0.0494(9) Uani 1.00 d
C(29) C 0.2799(1) 0.0842(2) 0.7178(2) 0.0567(10) Uani 1.00 d
C(30) C 0.3141(1) 0.1178(2) 0.7187(2) 0.0565(10) Uani 1.00 d
C(31) C 0.32774(9) 0.1153(2) 0.6533(2) 0.060(1) Uani 1.00 d
C(32) C 0.30681(10) 0.0781(2) 0.5894(2) 0.0564(10) Uani 1.00 d
C(33) C 0.20565(9) -0.0348(2) 0.5136(2) 0.0426(8) Uani 1.00 d
C(34) C 0.16924(9) -0.0181(2) 0.4643(2) 0.0505(9) Uani 1.00 d
C(35) C 0.13525(10) -0.0518(2) 0.4720(2) 0.064(1) Uani 1.00 d
C(36) C 0.1361(1) -0.1021(2) 0.5307(2) 0.069(1) Uani 1.00 d
C(37) C 0.1707(1) -0.1190(2) 0.5806(2) 0.062(1) Uani 1.00 d
C(38) C 0.20459(9) -0.0867(2) 0.5712(2) 0.0513(9) Uani 1.00 d
C(39) C 0.23712(8) 0.0650(2) 0.4355(2) 0.0388(7) Uani 1.00 d
C(40) C 0.23203(8) 0.1402(2) 0.4502(2) 0.0450(8) Uani 1.00 d
C(41) C 0.2224(1) 0.1930(2) 0.3922(2) 0.058(1) Uani 1.00 d
C(42) C 0.2173(1) 0.1727(2) 0.3164(2) 0.062(1) Uani 1.00 d
C(43) C 0.22153(10) 0.0992(2) 0.2988(2) 0.0562(10) Uani 1.00 d
C(44) C 0.23128(9) 0.0467(2) 0.3572(2) 0.0457(8) Uani 1.00 d
C(45) C 0.27351(8) -0.0643(2) 0.4768(1) 0.0396(7) Uani 1.00 d
C(46) C 0.30846(9) -0.0474(2) 0.4570(2) 0.0534(10) Uani 1.00 d
C(47) C 0.33115(10) -0.1001(2) 0.4327(2) 0.060(1) Uani 1.00 d
C(48) C 0.3196(1) -0.1732(2) 0.4247(2) 0.058(1) Uani 1.00 d
C(49) C 0.2856(1) -0.1924(2) 0.4421(2) 0.0552(10) Uani 1.00 d
C(50) C 0.26317(9) -0.1390(2) 0.4678(2) 0.0463(8) Uani 1.00 d
C(51) C 0.4274(1) 0.1543(3) 0.0758(3) 0.118(2) Uani 1.00 d
C(52) C 0.9826(1) 0.1814(3) 0.5307(3) 0.123(2) Uani 1.00 d
C(53) C 0.5581(1) 0.3742(3) 0.2663(3) 0.104(2) Uani 1.00 d
B(1) B 0.24708(10) 0.0018(2) 0.5036(2) 0.0399(8) Uani 1.00 d
H(1) H 0.4994 0.0779 -0.0332 0.0677 Uiso 1.00 calc
H(2) H 0.4857 0.1499 -0.0854 0.1112 Uiso 1.00 calc
H(3) H 0.5685 0.0329 0.0032 0.0773 Uiso 1.00 calc
H(4) H 0.5319 0.0456 -0.1320 0.0130 Uiso 1.00 calc
H(5) H 0.5622 0.0930 -0.1780 0.2594 Uiso 1.00 calc
H(6) H 0.5549 0.1837 -0.1916 0.0537 Uiso 1.00 calc
H(7) H 0.5955 0.3896 -0.1054 0.0554 Uiso 1.00 calc
H(8) H 0.6033 0.2738 -0.3212 0.3152 Uiso 1.00 calc
H(9) H 0.5458 0.3508 -0.3337 0.0820 Uiso 1.00 calc
H(10) H 0.5219 0.3314 -0.3049 0.0820 Uiso 1.00 calc
H(11) H 0.6237 0.0761 0.2890 0.0441 Uiso 1.00 calc
H(12) H 0.6664 0.0275 0.2951 0.0700 Uiso 1.00 calc
H(13) H 0.6615 0.1312 0.3944 0.0600 Uiso 1.00 calc
H(14) H 0.6878 0.1534 0.3403 0.0485 Uiso 1.00 calc
H(15) H 0.6724 0.2562 0.4241 0.1128 Uiso 1.00 calc
H(16) H 0.6839 0.3713 0.3620 0.0881 Uiso 1.00 calc
H(17) H 0.6148 0.4257 0.1619 0.0509 Uiso 1.00 calc
H(18) H 0.6505 0.1192 0.0627 0.0669 Uiso 1.00 calc
H(19) H 0.5946 0.4247 0.0149 0.0592 Uiso 1.00 calc
H(20) H 0.5725 0.3772 0.0624 0.0393 Uiso 1.00 calc
H(21) H 0.1679 0.0183 0.4213 0.0508 Uiso 1.00 calc
H(22) H 0.1123 -0.0386 0.4326 0.0559 Uiso 1.00 calc
H(23) H 0.1153 -0.1259 0.5454 0.0670 Uiso 1.00 calc
H(24) H 0.1703 -0.1520 0.6216 0.0748 Uiso 1.00 calc
H(25) H 0.2265 -0.1002 0.6050 0.0566 Uiso 1.00 calc
H(26) H 0.2413 -0.1563 0.4796 0.0458 Uiso 1.00 calc
H(27) H 0.2749 -0.2451 0.4377 0.0562 Uiso 1.00 calc
H(28) H 0.3347 -0.2043 0.4065 0.0830 Uiso 1.00 calc
H(29) H 0.3534 -0.0873 0.4194 0.0588 Uiso 1.00 calc
H(30) H 0.3189 0.0083 0.4643 0.0560 Uiso 1.00 calc
H(31) H 0.2395 0.0277 0.6547 0.0702 Uiso 1.00 calc
H(32) H 0.2728 0.0742 0.7593 0.0807 Uiso 1.00 calc
H(33) H 0.3293 0.1418 0.7618 0.0495 Uiso 1.00 calc
H(34) H 0.3537 0.1340 0.6542 0.0757 Uiso 1.00 calc
H(35) H 0.3161 0.0808 0.5463 0.0702 Uiso 1.00 calc
H(36) H 0.2370 0.1593 0.5033 0.0500 Uiso 1.00 calc
H(37) H 0.2197 0.2400 0.4107 0.0840 Uiso 1.00 calc
H(38) H 0.2101 0.2090 0.2782 0.0855 Uiso 1.00 calc
H(39) H 0.2161 0.0788 0.2464 0.0513 Uiso 1.00 calc
H(40) H 0.2367 -0.0011 0.3439 0.0645 Uiso 1.00 calc
H(41) H 0.5342 0.3633 0.2781 0.1244 Uiso 1.00 calc
H(42) H 0.5580 0.4247 0.2495 0.1244 Uiso 1.00 calc
H(43) H 0.5790 0.3675 0.3111 0.1244 Uiso 1.00 calc
H(44) H 0.5262 0.0830 0.2205 0.0968 Uiso 1.00 calc
H(45) H 0.5293 0.1012 0.1375 0.0968 Uiso 1.00 calc
H(46) H 0.5628 0.0587 0.1942 0.0968 Uiso 1.00 calc
H(47) H 1.0224 0.2628 0.5665 0.1420 Uiso 1.00 calc
H(48) H 0.9578 0.1718 0.5330 0.1579 Uiso 1.00 calc
H(49) H 0.9969 0.1360 0.5287 0.1579 Uiso 1.00 calc
H(51) H 0.5450 0.3139 0.1845 0.0437 Uiso 1.00 calc
H(52) H 0.4717 0.2035 0.1288 0.1353 Uiso 1.00 calc
H(53) H 0.5532 0.1685 0.2559 0.1001 Uiso 1.00 calc
H(54) H 0.4178 0.1808 0.0517 0.2133 Uiso 1.00 calc
H(55) H 0.4039 0.1259 0.0899 0.1338 Uiso 1.00 calc
H(56) H 0.4477 0.1329 0.0395 0.2713 Uiso 1.00 calc
H(57) H 0.6339 0.3020 0.3800 0.1675 Uiso 1.00 calc
H(58) H 0.5114 0.1527 0.0149 0.0953 Uiso 1.00 calc
H(59) H 0.5145 0.1176 -0.1911 0.1137 Uiso 1.00 calc
H(60) H 0.6808 0.3605 0.0979 0.0636 Uiso 1.00 calc
H(61) H 0.6559 0.3704 0.0174 0.0622 Uiso 1.00 calc
H(62) H 0.6492 0.2392 0.0106 0.0732 Uiso 1.00 calc
H(63) H 0.6954 0.2492 0.0432 0.0723 Uiso 1.00 calc
H(64) H 0.6469 0.4471 0.1186 0.0777 Uiso 1.00 calc
H(65) H 0.6668 0.4432 0.2573 0.0893 Uiso 1.00 calc
H(66) H 0.6934 0.1367 0.0929 0.0598 Uiso 1.00 calc
H(67) H 0.6900 0.0486 0.1938 0.1158 Uiso 1.00 calc
H(68) H 0.6997 0.1285 0.2295 0.0574 Uiso 1.00 calc
H(69) H 0.6991 0.3011 0.3201 0.0978 Uiso 1.00 calc
H(70) H 0.5320 0.2818 -0.2825 0.0820 Uiso 1.00 calc
H(71) H 0.5839 0.1072 0.0485 0.0790 Uiso 1.00 calc
H(72) H 0.6028 0.0819 -0.0286 0.1235 Uiso 1.00 calc
H(73) H 0.6276 0.3738 -0.2013 0.3008 Uiso 1.00 calc
H(74) H 0.6071 0.3904 -0.2871 0.3008 Uiso 1.00 calc
H(75) H 0.5900 0.4217 -0.2219 0.3008 Uiso 1.00 calc
H(76) H 0.5935 0.2115 -0.2690 0.3152 Uiso 1.00 calc
H(77) H 0.6293 0.2629 -0.2379 0.3152 Uiso 1.00 calc
H(78) H 0.6909 0.3932 0.2167 0.0805 Uiso 1.00 calc
H(79) H 0.9820 0.2073 0.4813 0.1579 Uiso 1.00 calc

loop_
_atom_site_aniso_label
_atom_site_aniso_U_11
_atom_site_aniso_U_22
_atom_site_aniso_U_33
_atom_site_aniso_U_12
_atom_site_aniso_U_13
_atom_site_aniso_U_23
Ca(1) 0.0373(3) 0.0413(3) 0.0339(3) 0.0001(3) 0.0068(2) -0.0004(3)
O(1) 0.046(1) 0.055(1) 0.0355(9) -0.0137(10) 0.0065(8) 0.0041(10)
O(2) 0.054(1) 0.062(1) 0.047(1) -0.008(1) -0.002(1) -0.006(1)
O(3) 0.069(1) 0.064(1) 0.043(1) 0.010(1) -0.002(1) 0.004(1)
O(4) 0.051(1) 0.054(1) 0.049(1) 0.008(1) 0.0168(10) 0.005(1)
O(5) 0.053(1) 0.047(1) 0.048(1) 0.0053(10) 0.0218(10) 0.0059(10)
O(6) 0.056(1) 0.067(2) 0.054(1) -0.012(1) 0.018(1) 0.003(1)
O(7) 0.048(1) 0.076(2) 0.072(2) 0.006(1) 0.008(1) -0.025(1)
O(8) 0.084(2) 0.157(3) 0.074(2) -0.029(2) 0.034(2) -0.005(2)
O(9) 0.049(1) 0.103(2) 0.061(1) -0.003(1) 0.007(1) -0.006(1)
N(1) 0.050(1) 0.039(1) 0.048(1) -0.007(1) 0.010(1) 0.000(1)
C(1) 0.041(1) 0.058(2) 0.035(1) -0.004(1) 0.005(1) 0.009(1)
C(2) 0.051(2) 0.062(2) 0.042(2) -0.011(2) 0.003(1) 0.001(2)
C(3) 0.060(2) 0.079(3) 0.035(2) -0.008(2) 0.002(1) -0.002(2)
C(4) 0.055(2) 0.085(3) 0.039(2) 0.002(2) 0.008(1) 0.010(2)
C(5) 0.058(2) 0.065(2) 0.046(2) -0.003(2) 0.012(2) 0.015(2)
C(6) 0.048(2) 0.056(2) 0.041(2) 0.000(2) 0.006(1) 0.007(2)
C(7) 0.076(2) 0.065(2) 0.047(2) -0.023(2) 0.001(2) -0.008(2)
C(8) 0.094(3) 0.060(2) 0.073(2) -0.015(2) 0.009(2) -0.004(2)
C(9) 0.077(3) 0.086(3) 0.093(3) -0.040(2) 0.015(2) 0.008(2)
C(10) 0.207(6) 0.090(3) 0.071(3) -0.079(4) 0.014(3) -0.016(3)
C(11) 0.067(2) 0.103(3) 0.047(2) 0.003(2) 0.019(2) 0.021(2)
C(12) 0.094(4) 0.75(2) 0.109(4) 0.030(8) 0.025(4) 0.237(9)
C(13) 0.43(1) 0.29(1) 0.174(7) 0.22(1) 0.224(9) 0.143(8)
C(14) 0.40(1) 0.28(1) 0.098(5) -0.16(1) 0.128(7) -0.004(6)
C(15) 0.056(2) 0.049(2) 0.052(2) 0.002(2) 0.014(2) 0.010(2)
C(16) 0.081(3) 0.048(2) 0.066(2) -0.018(2) 0.017(2) -0.003(2)
C(17) 0.089(3) 0.056(2) 0.067(2) -0.029(2) 0.003(2) -0.007(2)
C(18) 0.076(2) 0.076(3) 0.049(2) -0.003(2) -0.012(2) -0.012(2)
C(19) 0.116(3) 0.085(3) 0.032(2) 0.013(3) -0.008(2) -0.011(2)
C(20) 0.060(2) 0.083(3) 0.045(2) 0.022(2) 0.010(2) 0.017(2)
C(21) 0.059(2) 0.065(2) 0.055(2) 0.010(2) 0.021(2) 0.020(2)
C(22) 0.056(2) 0.062(2) 0.065(2) 0.018(2) 0.028(2) 0.009(2)
C(23) 0.053(2) 0.057(2) 0.060(2) 0.013(2) 0.028(2) -0.005(2)
C(24) 0.055(2) 0.067(2) 0.054(2) -0.003(2) 0.022(1) 0.009(2)
C(25) 0.056(2) 0.058(2) 0.066(2) -0.013(2) 0.021(2) 0.011(2)
C(26) 0.072(2) 0.081(3) 0.078(3) -0.021(2) 0.017(2) 0.004(2)
C(27) 0.053(2) 0.037(2) 0.035(1) 0.004(1) 0.011(1) 0.003(1)
C(28) 0.054(2) 0.049(2) 0.048(2) 0.000(2) 0.017(1) -0.004(1)
C(29) 0.073(2) 0.060(2) 0.039(2) -0.005(2) 0.017(2) -0.005(2)
C(30) 0.070(2) 0.053(2) 0.040(2) -0.006(2) 0.002(2) -0.006(2)
C(31) 0.059(2) 0.068(2) 0.049(2) -0.016(2) 0.010(2) -0.005(2)
C(32) 0.061(2) 0.070(2) 0.040(2) -0.019(2) 0.016(1) -0.002(2)
C(33) 0.051(2) 0.038(2) 0.041(1) -0.002(1) 0.015(1) -0.006(1)
C(34) 0.047(2) 0.050(2) 0.055(2) -0.002(2) 0.013(1) -0.012(2)
C(35) 0.049(2) 0.069(2) 0.073(2) -0.006(2) 0.013(2) -0.029(2)
C(36) 0.068(2) 0.062(2) 0.090(3) -0.023(2) 0.041(2) -0.029(2)
C(37) 0.076(2) 0.052(2) 0.068(2) -0.020(2) 0.037(2) -0.009(2)
C(38) 0.062(2) 0.043(2) 0.052(2) -0.002(2) 0.020(2) -0.005(2)
C(39) 0.039(1) 0.039(2) 0.039(1) 0.000(1) 0.011(1) -0.001(1)
C(40) 0.049(2) 0.043(2) 0.044(2) 0.004(1) 0.015(1) -0.001(1)
C(41) 0.065(2) 0.042(2) 0.066(2) 0.013(2) 0.016(2) 0.003(2)
C(42) 0.064(2) 0.060(2) 0.060(2) 0.015(2) 0.010(2) 0.018(2)
C(43) 0.059(2) 0.071(2) 0.036(2) 0.007(2) 0.007(1) 0.005(2)
C(44) 0.051(2) 0.045(2) 0.040(1) 0.002(1) 0.008(1) -0.001(1)
C(45) 0.044(2) 0.041(2) 0.031(1) 0.002(1) 0.004(1) 0.005(1)
C(46) 0.058(2) 0.044(2) 0.063(2) 0.000(2) 0.025(2) 0.005(2)
C(47) 0.060(2) 0.062(2) 0.066(2) 0.007(2) 0.029(2) 0.011(2)
C(48) 0.070(2) 0.053(2) 0.052(2) 0.022(2) 0.019(2) 0.005(2)
C(49) 0.072(2) 0.041(2) 0.050(2) 0.003(2) 0.010(2) -0.003(2)
C(50) 0.046(2) 0.048(2) 0.042(2) -0.003(1) 0.006(1) 0.000(1)
C(51) 0.101(4) 0.158(5) 0.106(4) -0.044(4) 0.050(3) -0.040(4)
C(52) 0.073(3) 0.167(5) 0.118(4) -0.018(3) 0.004(3) -0.050(4)
C(53) 0.082(3) 0.123(4) 0.104(3) 0.023(3) 0.018(3) -0.039(3)
B(1) 0.043(2) 0.042(2) 0.034(1) -0.001(2) 0.008(1) 0.001(1)

loop_
_atom_type_symbol
_atom_type_description
_atom_type_scat_dispersion_real
_atom_type_scat_dispersion_imag
_atom_type_scat_source
Ca Ca 0.226 0.306
;International Tables for Crystallography
(1992, Vol. C, Tables 4.2.6.8 and 6.1.1.1)
;
O O 0.011 0.006
;International Tables for Crystallography
(1992, Vol. C, Tables 4.2.6.8 and 6.1.1.1)
;
N N 0.006 0.003
;International Tables for Crystallography
(1992, Vol. C, Tables 4.2.6.8 and 6.1.1.1)
;
C C 0.003 0.002
;International Tables for Crystallography
(1992, Vol. C, Tables 4.2.6.8 and 6.1.1.1)
;
B B 0.001 0.001
;International Tables for Crystallography
(1992, Vol. C, Tables 4.2.6.8 and 6.1.1.1)
;
H H 0.000 0.000
;International Tables for Crystallography
(1992, Vol. C, Table 6.1.1.2)
;

loop_
_geom_angle_atom_site_label_1
_geom_angle_atom_site_label_2
_geom_angle_atom_site_label_3
_geom_angle
_geom_angle_site_symmetry_2
_geom_angle_site_symmetry_3
_geom_angle_publ_flag
O(1) Ca(1) O(2) 140.22(7) 1_555 1_555 yes
O(1) Ca(1) O(3) 153.41(8) 1_555 1_555 yes
O(1) Ca(1) O(4) 104.72(7) 1_555 1_555 yes
O(1) Ca(1) O(5) 90.28(7) 1_555 1_555 yes
O(1) Ca(1) O(6) 79.80(7) 1_555 1_555 yes
O(1) Ca(1) O(7) 85.81(7) 1_555 1_555 yes
O(1) Ca(1) N(1) 77.49(7) 1_555 1_555 yes
O(2) Ca(1) O(3) 63.42(7) 1_555 1_555 yes
O(2) Ca(1) O(4) 111.11(7) 1_555 1_555 yes
O(2) Ca(1) O(5) 89.30(7) 1_555 1_555 yes
O(2) Ca(1) O(6) 124.88(8) 1_555 1_555 yes
O(2) Ca(1) O(7) 74.74(7) 1_555 1_555 yes
O(2) Ca(1) N(1) 66.12(7) 1_555 1_555 yes
O(3) Ca(1) O(4) 63.37(7) 1_555 1_555 yes
O(3) Ca(1) O(5) 104.20(7) 1_555 1_555 yes
O(3) Ca(1) O(6) 74.29(7) 1_555 1_555 yes
O(3) Ca(1) O(7) 92.36(8) 1_555 1_555 yes
O(3) Ca(1) N(1) 128.68(8) 1_555 1_555 yes
O(4) Ca(1) O(5) 65.40(7) 1_555 1_555 yes
O(4) Ca(1) O(6) 75.94(7) 1_555 1_555 yes
O(4) Ca(1) O(7) 145.10(8) 1_555 1_555 yes
O(4) Ca(1) N(1) 131.41(8) 1_555 1_555 yes
O(5) Ca(1) O(6) 136.08(8) 1_555 1_555 yes
O(5) Ca(1) O(7) 149.00(8) 1_555 1_555 yes
O(5) Ca(1) N(1) 66.07(7) 1_555 1_555 yes
O(6) Ca(1) O(7) 73.35(8) 1_555 1_555 yes
O(6) Ca(1) N(1) 148.24(8) 1_555 1_555 yes
O(7) Ca(1) N(1) 83.09(9) 1_555 1_555 yes
Ca(1) O(1) C(1) 131.7(2) 1_555 1_555 yes
Ca(1) O(2) C(17) 120.0(2) 1_555 1_555 yes
Ca(1) O(2) C(18) 120.1(2) 1_555 1_555 yes
C(17) O(2) C(18) 112.8(3) 1_555 1_555 yes
Ca(1) O(3) C(19) 114.4(2) 1_555 1_555 yes
Ca(1) O(3) C(20) 118.8(2) 1_555 1_555 yes
C(19) O(3) C(20) 114.8(2) 1_555 1_555 yes
Ca(1) O(4) C(21) 115.5(2) 1_555 1_555 yes
Ca(1) O(4) C(22) 114.6(2) 1_555 1_555 yes
C(21) O(4) C(22) 111.0(2) 1_555 1_555 yes
Ca(1) O(5) C(23) 116.2(2) 1_555 1_555 yes
Ca(1) O(5) C(24) 117.8(2) 1_555 1_555 yes
C(23) O(5) C(24) 111.0(2) 1_555 1_555 yes
Ca(1) O(6) C(26) 133.9(2) 1_555 1_555 yes
Ca(1) O(7) C(53) 140.8(2) 1_555 1_555 yes
Ca(1) N(1) C(15) 107.7(2) 1_555 1_555 yes
Ca(1) N(1) C(16) 108.2(2) 1_555 1_555 yes
Ca(1) N(1) C(25) 112.8(2) 1_555 1_555 yes
C(15) N(1) C(16) 107.5(2) 1_555 1_555 yes
C(15) N(1) C(25) 110.6(2) 1_555 1_555 yes
C(16) N(1) C(25) 109.7(3) 1_555 1_555 yes
O(1) C(1) C(2) 123.3(3) 1_555 1_555 yes
O(1) C(1) C(6) 118.4(3) 1_555 1_555 yes
C(2) C(1) C(6) 118.3(3) 1_555 1_555 yes
C(1) C(2) C(3) 117.9(3) 1_555 1_555 yes
C(1) C(2) C(7) 121.5(3) 1_555 1_555 yes
C(3) C(2) C(7) 120.5(3) 1_555 1_555 yes
C(2) C(3) C(4) 124.9(3) 1_555 1_555 yes
C(3) C(4) C(5) 116.0(3) 1_555 1_555 yes
C(3) C(4) C(11) 121.9(3) 1_555 1_555 yes
C(5) C(4) C(11) 122.0(4) 1_555 1_555 yes
C(4) C(5) C(6) 122.2(3) 1_555 1_555 yes
C(1) C(6) C(5) 120.6(3) 1_555 1_555 yes
C(1) C(6) C(15) 120.7(3) 1_555 1_555 yes
C(5) C(6) C(15) 118.6(3) 1_555 1_555 yes
C(2) C(7) C(8) 109.5(3) 1_555 1_555 yes
C(2) C(7) C(9) 109.0(3) 1_555 1_555 yes
C(2) C(7) C(10) 109.2(3) 1_555 1_555 yes
C(8) C(7) C(9) 111.0(3) 1_555 1_555 yes
C(8) C(7) C(10) 108.4(4) 1_555 1_555 yes
C(9) C(7) C(10) 109.7(3) 1_555 1_555 yes
C(4) C(11) C(12) 114.2(4) 1_555 1_555 yes
C(4) C(11) C(13) 111.5(4) 1_555 1_555 yes
C(4) C(11) C(14) 111.6(4) 1_555 1_555 yes
C(12) C(11) C(13) 110.7(7) 1_555 1_555 yes
C(12) C(11) C(14) 108.2(7) 1_555 1_555 yes
C(13) C(11) C(14) 99.8(7) 1_555 1_555 yes
N(1) C(15) C(6) 115.3(3) 1_555 1_555 yes
N(1) C(16) C(17) 113.1(3) 1_555 1_555 yes
O(2) C(17) C(16) 108.9(3) 1_555 1_555 yes
O(2) C(18) C(19) 107.1(3) 1_555 1_555 yes
O(3) C(19) C(18) 110.5(3) 1_555 1_555 yes
O(3) C(20) C(21) 108.1(2) 1_555 1_555 yes
O(4) C(21) C(20) 111.3(3) 1_555 1_555 yes
O(4) C(22) C(23) 107.7(2) 1_555 1_555 yes
O(5) C(23) C(22) 108.3(2) 1_555 1_555 yes
O(5) C(24) C(25) 108.5(3) 1_555 1_555 yes
N(1) C(25) C(24) 113.4(3) 1_555 1_555 yes
C(28) C(27) C(32) 112.7(3) 1_555 1_555 yes
C(28) C(27) B(1) 126.4(3) 1_555 1_555 yes
C(32) C(27) B(1) 120.8(3) 1_555 1_555 yes
C(27) C(28) C(29) 124.1(3) 1_555 1_555 yes
C(28) C(29) C(30) 120.4(3) 1_555 1_555 yes
C(29) C(30) C(31) 119.0(3) 1_555 1_555 yes
C(30) C(31) C(32) 119.6(3) 1_555 1_555 yes
C(27) C(32) C(31) 124.3(3) 1_555 1_555 yes
C(34) C(33) C(38) 114.4(3) 1_555 1_555 yes
C(34) C(33) B(1) 123.2(3) 1_555 1_555 yes
C(38) C(33) B(1) 122.3(3) 1_555 1_555 yes
C(33) C(34) C(35) 122.0(3) 1_555 1_555 yes
C(34) C(35) C(36) 120.8(3) 1_555 1_555 yes
C(35) C(36) C(37) 119.1(3) 1_555 1_555 yes
C(36) C(37) C(38) 119.8(3) 1_555 1_555 yes
C(33) C(38) C(37) 123.9(3) 1_555 1_555 yes
C(40) C(39) C(44) 115.0(3) 1_555 1_555 yes
C(40) C(39) B(1) 122.9(2) 1_555 1_555 yes
C(44) C(39) B(1) 122.0(3) 1_555 1_555 yes
C(39) C(40) C(41) 122.7(3) 1_555 1_555 yes
C(40) C(41) C(42) 120.4(3) 1_555 1_555 yes
C(41) C(42) C(43) 119.1(3) 1_555 1_555 yes
C(42) C(43) C(44) 120.2(3) 1_555 1_555 yes
C(39) C(44) C(43) 122.6(3) 1_555 1_555 yes
C(46) C(45) C(50) 113.8(3) 1_555 1_555 yes
C(46) C(45) B(1) 121.3(3) 1_555 1_555 yes
C(50) C(45) B(1) 124.9(3) 1_555 1_555 yes
C(45) C(46) C(47) 123.6(3) 1_555 1_555 yes
C(46) C(47) C(48) 120.3(3) 1_555 1_555 yes
C(47) C(48) C(49) 118.5(3) 1_555 1_555 yes
C(48) C(49) C(50) 120.8(3) 1_555 1_555 yes
C(45) C(50) C(49) 123.0(3) 1_555 1_555 yes
C(27) B(1) C(33) 110.7(2) 1_555 1_555 yes
C(27) B(1) C(39) 108.3(2) 1_555 1_555 yes
C(27) B(1) C(45) 111.3(2) 1_555 1_555 yes
C(33) B(1) C(39) 109.0(2) 1_555 1_555 yes
C(33) B(1) C(45) 109.3(2) 1_555 1_555 yes
C(39) B(1) C(45) 108.1(2) 1_555 1_555 yes

loop_
_geom_bond_atom_site_label_1
_geom_bond_atom_site_label_2
_geom_bond_distance
_geom_bond_publ_flag
Ca(1) O(1) 2.315(2) yes
Ca(1) O(2) 2.513(2) yes
Ca(1) O(3) 2.607(2) yes
Ca(1) O(4) 2.554(2) yes
Ca(1) O(5) 2.462(2) yes
Ca(1) O(6) 2.444(2) yes
Ca(1) O(7) 2.450(2) yes
Ca(1) N(1) 2.623(3) yes
O(1) C(1) 1.352(3) yes
O(2) C(17) 1.419(4) yes
O(2) C(18) 1.417(4) yes
O(3) C(19) 1.439(4) yes
O(3) C(20) 1.425(4) yes
O(4) C(21) 1.435(4) yes
O(4) C(22) 1.445(4) yes
O(5) C(23) 1.421(4) yes
O(5) C(24) 1.433(4) yes
O(6) C(26) 1.395(4) yes
O(7) C(53) 1.380(5) yes
O(8) C(51) 1.383(5) yes
O(9) C(52) 1.398(5) yes
N(1) C(15) 1.485(4) yes
N(1) C(16) 1.470(4) yes
N(1) C(25) 1.486(4) yes
C(1) C(2) 1.410(4) yes
C(1) C(6) 1.414(4) yes
C(2) C(3) 1.393(4) yes
C(2) C(7) 1.533(5) yes
C(3) C(4) 1.389(5) yes
C(4) C(5) 1.379(5) yes
C(4) C(11) 1.529(4) yes
C(5) C(6) 1.393(4) yes
C(6) C(15) 1.488(4) yes
C(7) C(8) 1.523(5) yes
C(7) C(9) 1.538(6) yes
C(7) C(10) 1.549(5) yes
C(11) C(12) 1.351(6) yes
C(11) C(13) 1.445(8) yes
C(11) C(14) 1.506(9) yes
C(16) C(17) 1.480(5) yes
C(18) C(19) 1.465(6) yes
C(20) C(21) 1.469(5) yes
C(22) C(23) 1.480(4) yes
C(24) C(25) 1.488(5) yes
C(27) C(28) 1.392(4) yes
C(27) C(32) 1.399(4) yes
C(27) B(1) 1.654(4) yes
C(28) C(29) 1.372(4) yes
C(29) C(30) 1.352(5) yes
C(30) C(31) 1.377(4) yes
C(31) C(32) 1.368(4) yes
C(33) C(34) 1.398(4) yes
C(33) C(38) 1.397(4) yes
C(33) B(1) 1.661(4) yes
C(34) C(35) 1.388(5) yes
C(35) C(36) 1.378(5) yes
C(36) C(37) 1.357(5) yes
C(37) C(38) 1.382(4) yes
C(39) C(40) 1.396(4) yes
C(39) C(44) 1.401(4) yes
C(39) B(1) 1.636(4) yes
C(40) C(41) 1.383(4) yes
C(41) C(42) 1.372(5) yes
C(42) C(43) 1.373(5) yes
C(43) C(44) 1.385(4) yes
C(45) C(46) 1.407(4) yes
C(45) C(50) 1.388(4) yes
C(45) B(1) 1.656(4) yes
C(46) C(47) 1.383(4) yes
C(47) C(48) 1.371(5) yes
C(48) C(49) 1.366(5) yes
C(49) C(50) 1.396(4) yes

loop_
_geom_contact_atom_site_label_1
_geom_contact_atom_site_label_2
_geom_contact_distance
_geom_contact_site_symmetry_2
Ca(1) O(2) 2.513(2) .
Ca(1) O(3) 2.607(2) .
Ca(1) O(4) 2.554(2) .
Ca(1) N(1) 2.623(3) .
Ca(1) O(2) 2.513(2) .
Ca(1) O(4) 2.554(2) .
Ca(1) O(3) 2.607(2) .
Ca(1) N(1) 2.623(3) .
Ca(1) C(23) 3.342(3) .
Ca(1) C(1) 3.369(3) .
Ca(1) C(24) 3.377(3) .
Ca(1) C(16) 3.384(3) .
Ca(1) C(15) 3.385(3) .
Ca(1) C(22) 3.419(3) .
Ca(1) C(21) 3.427(3) .
Ca(1) C(17) 3.448(3) .
Ca(1) C(18) 3.448(3) .
Ca(1) C(19) 3.458(3) .
Ca(1) C(25) 3.480(3) .
Ca(1) C(20) 3.523(3) .
Ca(1) C(26) 3.556(4) .
O(1) O(9) 2.589(3) 8_454
O(1) O(6) 3.054(3) .
O(1) O(7) 3.245(3) .
O(1) C(52) 3.333(5) 8_454
O(1) C(26) 3.521(4) .
O(2) O(7) 3.013(3) .
O(2) C(53) 3.357(5) .
O(3) O(6) 3.053(3) .
O(3) O(8) 3.466(4) 2_655
O(3) C(51) 3.469(6) 2_655
O(4) O(6) 3.076(3) .
O(4) C(26) 3.484(4) .
O(6) O(8) 2.728(3) 2_655
O(6) O(7) 2.923(4) .
O(6) C(21) 3.274(4) .
O(6) O(9) 3.280(3) 8_454
O(7) O(9) 2.747(3) 8_454
O(7) N(1) 3.367(4) .
O(7) C(16) 3.411(4) .
O(7) C(15) 3.525(4) .
O(8) O(9) 2.743(4) 8_454
O(8) C(26) 3.378(5) 2_655
O(8) C(52) 3.448(6) 8_454
O(8) C(26) 3.550(5) .
O(9) C(1) 3.346(4) 8_555
O(9) C(51) 3.401(6) 8_555
C(1) C(52) 3.581(6) 8_454
C(18) C(50) 3.472(4) 5_555
C(22) C(43) 3.447(4) 2_655

loop_
_geom_torsion_atom_site_label_1
_geom_torsion_atom_site_label_2
_geom_torsion_atom_site_label_3
_geom_torsion_atom_site_label_4
_geom_torsion
_geom_torsion_site_symmetry_1
_geom_torsion_site_symmetry_2
_geom_torsion_site_symmetry_3
_geom_torsion_site_symmetry_4
_geom_torsion_publ_flag
Ca(1) O(1) C(1) C(2) 131.0(3) 1_555 1_555 1_555 1_555 yes
Ca(1) O(1) C(1) C(6) -48.8(4) 1_555 1_555 1_555 1_555 yes
Ca(1) O(2) C(17) C(16) 31.7(4) 1_555 1_555 1_555 1_555 yes
Ca(1) O(2) C(18) C(19) -44.0(4) 1_555 1_555 1_555 1_555 yes
Ca(1) O(3) C(19) C(18) -42.6(4) 1_555 1_555 1_555 1_555 yes
Ca(1) O(3) C(20) C(21) -34.2(3) 1_555 1_555 1_555 1_555 yes
Ca(1) O(4) C(21) C(20) -48.3(3) 1_555 1_555 1_555 1_555 yes
Ca(1) O(4) C(22) C(23) -40.7(3) 1_555 1_555 1_555 1_555 yes
Ca(1) O(5) C(23) C(22) -49.9(3) 1_555 1_555 1_555 1_555 yes
Ca(1) O(5) C(24) C(25) 50.1(3) 1_555 1_555 1_555 1_555 yes
Ca(1) N(1) C(15) C(6) -71.1(3) 1_555 1_555 1_555 1_555 yes
Ca(1) N(1) C(16) C(17) 49.5(3) 1_555 1_555 1_555 1_555 yes
Ca(1) N(1) C(25) C(24) 26.9(3) 1_555 1_555 1_555 1_555 yes
O(1) Ca(1) O(2) C(17) -30.7(3) 1_555 1_555 1_555 1_555 yes
O(1) Ca(1) O(2) C(18) -179.1(2) 1_555 1_555 1_555 1_555 yes
O(1) Ca(1) O(3) C(19) -142.6(3) 1_555 1_555 1_555 1_555 yes
O(1) Ca(1) O(3) C(20) 76.7(3) 1_555 1_555 1_555 1_555 yes
O(1) Ca(1) O(4) C(21) -133.5(2) 1_555 1_555 1_555 1_555 yes
O(1) Ca(1) O(4) C(22) 95.5(2) 1_555 1_555 1_555 1_555 yes
O(1) Ca(1) O(5) C(23) -85.6(2) 1_555 1_555 1_555 1_555 yes
O(1) Ca(1) O(5) C(24) 49.7(2) 1_555 1_555 1_555 1_555 yes
O(1) Ca(1) O(6) C(26) 52.2(3) 1_555 1_555 1_555 1_555 yes
O(1) Ca(1) O(7) C(53) -178.2(5) 1_555 1_555 1_555 1_555 yes
O(1) Ca(1) N(1) C(15) 25.1(2) 1_555 1_555 1_555 1_555 yes
O(1) Ca(1) N(1) C(16) 141.1(2) 1_555 1_555 1_555 1_555 yes
O(1) Ca(1) N(1) C(25) -97.2(2) 1_555 1_555 1_555 1_555 yes
O(1) C(1) C(2) C(3) -178.4(3) 1_555 1_555 1_555 1_555 yes
O(1) C(1) C(2) C(7) 1.2(5) 1_555 1_555 1_555 1_555 yes
O(1) C(1) C(6) C(5) 178.2(3) 1_555 1_555 1_555 1_555 yes
O(1) C(1) C(6) C(15) -0.3(4) 1_555 1_555 1_555 1_555 yes
O(2) Ca(1) O(1) C(1) 54.3(3) 1_555 1_555 1_555 1_555 yes
O(2) Ca(1) O(3) C(19) 14.4(2) 1_555 1_555 1_555 1_555 yes
O(2) Ca(1) O(3) C(20) -126.3(2) 1_555 1_555 1_555 1_555 yes
O(2) Ca(1) O(4) C(21) 64.1(2) 1_555 1_555 1_555 1_555 yes
O(2) Ca(1) O(4) C(22) -66.9(2) 1_555 1_555 1_555 1_555 yes
O(2) Ca(1) O(5) C(23) 134.2(2) 1_555 1_555 1_555 1_555 yes
O(2) Ca(1) O(5) C(24) -90.5(2) 1_555 1_555 1_555 1_555 yes
O(2) Ca(1) O(6) C(26) -162.1(3) 1_555 1_555 1_555 1_555 yes
O(2) Ca(1) O(7) C(53) -33.3(4) 1_555 1_555 1_555 1_555 yes
O(2) Ca(1) N(1) C(15) -138.4(2) 1_555 1_555 1_555 1_555 yes
O(2) Ca(1) N(1) C(16) -22.4(2) 1_555 1_555 1_555 1_555 yes
O(2) Ca(1) N(1) C(25) 99.2(2) 1_555 1_555 1_555 1_555 yes
O(2) C(17) C(16) N(1) -54.7(4) 1_555 1_555 1_555 1_555 yes
O(2) C(18) C(19) O(3) 55.0(4) 1_555 1_555 1_555 1_555 yes
O(3) Ca(1) O(1) C(1) -158.8(2) 1_555 1_555 1_555 1_555 yes
O(3) Ca(1) O(2) C(17) 165.2(3) 1_555 1_555 1_555 1_555 yes
O(3) Ca(1) O(2) C(18) 16.7(2) 1_555 1_555 1_555 1_555 yes
O(3) Ca(1) O(4) C(21) 21.0(2) 1_555 1_555 1_555 1_555 yes
O(3) Ca(1) O(4) C(22) -110.1(2) 1_555 1_555 1_555 1_555 yes
O(3) Ca(1) O(5) C(23) 71.9(2) 1_555 1_555 1_555 1_555 yes
O(3) Ca(1) O(5) C(24) -152.8(2) 1_555 1_555 1_555 1_555 yes
O(3) Ca(1) O(6) C(26) -121.7(3) 1_555 1_555 1_555 1_555 yes
O(3) Ca(1) O(7) C(53) 28.3(5) 1_555 1_555 1_555 1_555 yes
O(3) Ca(1) N(1) C(15) -149.6(2) 1_555 1_555 1_555 1_555 yes
O(3) Ca(1) N(1) C(16) -33.6(2) 1_555 1_555 1_555 1_555 yes
O(3) Ca(1) N(1) C(25) 88.1(2) 1_555 1_555 1_555 1_555 yes
O(3) C(20) C(21) O(4) 52.8(3) 1_555 1_555 1_555 1_555 yes
O(4) Ca(1) O(1) C(1) -99.5(3) 1_555 1_555 1_555 1_555 yes
O(4) Ca(1) O(2) C(17) 122.1(2) 1_555 1_555 1_555 1_555 yes
O(4) Ca(1) O(2) C(18) -26.4(3) 1_555 1_555 1_555 1_555 yes
O(4) Ca(1) O(3) C(19) 148.9(3) 1_555 1_555 1_555 1_555 yes
O(4) Ca(1) O(3) C(20) 8.2(2) 1_555 1_555 1_555 1_555 yes
O(4) Ca(1) O(5) C(23) 20.5(2) 1_555 1_555 1_555 1_555 yes
O(4) Ca(1) O(5) C(24) 155.8(2) 1_555 1_555 1_555 1_555 yes
O(4) Ca(1) O(6) C(26) -55.9(3) 1_555 1_555 1_555 1_555 yes
O(4) Ca(1) O(7) C(53) 71.9(5) 1_555 1_555 1_555 1_555 yes
O(4) Ca(1) N(1) C(15) 123.8(2) 1_555 1_555 1_555 1_555 yes
O(4) Ca(1) N(1) C(16) -120.2(2) 1_555 1_555 1_555 1_555 yes
O(4) Ca(1) N(1) C(25) 1.5(2) 1_555 1_555 1_555 1_555 yes
O(4) C(22) C(23) O(5) 58.3(3) 1_555 1_555 1_555 1_555 yes
O(5) Ca(1) O(1) C(1) -34.9(3) 1_555 1_555 1_555 1_555 yes
O(5) Ca(1) O(2) C(17) 58.9(2) 1_555 1_555 1_555 1_555 yes
O(5) Ca(1) O(2) C(18) -89.6(2) 1_555 1_555 1_555 1_555 yes
O(5) Ca(1) O(3) C(19) 96.3(3) 1_555 1_555 1_555 1_555 yes
O(5) Ca(1) O(3) C(20) -44.4(2) 1_555 1_555 1_555 1_555 yes
O(5) Ca(1) O(4) C(21) 143.1(2) 1_555 1_555 1_555 1_555 yes
O(5) Ca(1) O(4) C(22) 12.0(2) 1_555 1_555 1_555 1_555 yes
O(5) Ca(1) O(6) C(26) -27.4(3) 1_555 1_555 1_555 1_555 yes
O(5) Ca(1) O(7) C(53) -94.7(5) 1_555 1_555 1_555 1_555 yes
O(5) Ca(1) N(1) C(15) 121.1(2) 1_555 1_555 1_555 1_555 yes
O(5) Ca(1) N(1) C(16) -122.9(2) 1_555 1_555 1_555 1_555 yes
O(5) Ca(1) N(1) C(25) -1.3(2) 1_555 1_555 1_555 1_555 yes
O(5) C(24) C(25) N(1) -49.2(3) 1_555 1_555 1_555 1_555 yes
O(6) Ca(1) O(1) C(1) -171.9(3) 1_555 1_555 1_555 1_555 yes
O(6) Ca(1) O(2) C(17) -150.7(2) 1_555 1_555 1_555 1_555 yes
O(6) Ca(1) O(2) C(18) 60.9(3) 1_555 1_555 1_555 1_555 yes
O(6) Ca(1) O(3) C(19) -129.2(3) 1_555 1_555 1_555 1_555 yes
O(6) Ca(1) O(3) C(20) 90.1(2) 1_555 1_555 1_555 1_555 yes
O(6) Ca(1) O(4) C(21) -58.3(2) 1_555 1_555 1_555 1_555 yes
O(6) Ca(1) O(4) C(22) 170.7(2) 1_555 1_555 1_555 1_555 yes
O(6) Ca(1) O(5) C(23) -10.1(2) 1_555 1_555 1_555 1_555 yes
O(6) Ca(1) O(5) C(24) 125.2(2) 1_555 1_555 1_555 1_555 yes
O(6) Ca(1) O(7) C(53) 101.2(5) 1_555 1_555 1_555 1_555 yes
O(6) Ca(1) N(1) C(15) -20.2(3) 1_555 1_555 1_555 1_555 yes
O(6) Ca(1) N(1) C(16) 95.8(2) 1_555 1_555 1_555 1_555 yes
O(6) Ca(1) N(1) C(25) -142.6(2) 1_555 1_555 1_555 1_555 yes
O(7) Ca(1) O(1) C(1) 114.3(3) 1_555 1_555 1_555 1_555 yes
O(7) Ca(1) O(2) C(17) -94.2(3) 1_555 1_555 1_555 1_555 yes
O(7) Ca(1) O(2) C(18) 117.3(3) 1_555 1_555 1_555 1_555 yes
O(7) Ca(1) O(3) C(19) -57.2(3) 1_555 1_555 1_555 1_555 yes
O(7) Ca(1) O(3) C(20) 162.0(2) 1_555 1_555 1_555 1_555 yes
O(7) Ca(1) O(4) C(21) -29.4(3) 1_555 1_555 1_555 1_555 yes
O(7) Ca(1) O(4) C(22) -160.4(2) 1_555 1_555 1_555 1_555 yes
O(7) Ca(1) O(5) C(23) -167.9(2) 1_555 1_555 1_555 1_555 yes
O(7) Ca(1) O(5) C(24) -32.6(3) 1_555 1_555 1_555 1_555 yes
O(7) Ca(1) O(6) C(26) 140.9(3) 1_555 1_555 1_555 1_555 yes
O(7) Ca(1) N(1) C(15) -62.1(2) 1_555 1_555 1_555 1_555 yes
O(7) Ca(1) N(1) C(16) 53.9(2) 1_555 1_555 1_555 1_555 yes
O(7) Ca(1) N(1) C(25) 175.5(2) 1_555 1_555 1_555 1_555 yes
N(1) Ca(1) O(1) C(1) 30.5(3) 1_555 1_555 1_555 1_555 yes
N(1) Ca(1) O(2) C(17) -5.1(2) 1_555 1_555 1_555 1_555 yes
N(1) Ca(1) O(2) C(18) -153.6(3) 1_555 1_555 1_555 1_555 yes
N(1) Ca(1) O(3) C(19) 25.8(3) 1_555 1_555 1_555 1_555 yes
N(1) Ca(1) O(3) C(20) -114.9(2) 1_555 1_555 1_555 1_555 yes
N(1) Ca(1) O(4) C(21) 140.3(2) 1_555 1_555 1_555 1_555 yes
N(1) Ca(1) O(4) C(22) 9.3(2) 1_555 1_555 1_555 1_555 yes
N(1) Ca(1) O(5) C(23) -161.7(2) 1_555 1_555 1_555 1_555 yes
N(1) Ca(1) O(5) C(24) -26.5(2) 1_555 1_555 1_555 1_555 yes
N(1) Ca(1) O(6) C(26) 97.1(3) 1_555 1_555 1_555 1_555 yes
N(1) Ca(1) O(7) C(53) -100.4(5) 1_555 1_555 1_555 1_555 yes
N(1) C(15) C(6) C(1) 67.3(4) 1_555 1_555 1_555 1_555 yes
N(1) C(15) C(6) C(5) -111.2(3) 1_555 1_555 1_555 1_555 yes
C(1) C(2) C(3) C(4) 0.0(5) 1_555 1_555 1_555 1_555 yes
C(1) C(2) C(7) C(8) -61.0(4) 1_555 1_555 1_555 1_555 yes
C(1) C(2) C(7) C(9) 60.6(4) 1_555 1_555 1_555 1_555 yes
C(1) C(2) C(7) C(10) -179.5(4) 1_555 1_555 1_555 1_555 yes
C(1) C(6) C(5) C(4) 0.4(5) 1_555 1_555 1_555 1_555 yes
C(2) C(1) C(6) C(5) -1.6(4) 1_555 1_555 1_555 1_555 yes
C(2) C(1) C(6) C(15) 179.9(3) 1_555 1_555 1_555 1_555 yes
C(2) C(3) C(4) C(5) -1.2(5) 1_555 1_555 1_555 1_555 yes
C(2) C(3) C(4) C(11) 179.5(3) 1_555 1_555 1_555 1_555 yes
C(3) C(2) C(1) C(6) 1.4(4) 1_555 1_555 1_555 1_555 yes
C(3) C(2) C(7) C(8) 118.7(4) 1_555 1_555 1_555 1_555 yes
C(3) C(2) C(7) C(9) -119.7(3) 1_555 1_555 1_555 1_555 yes
C(3) C(2) C(7) C(10) 0.1(5) 1_555 1_555 1_555 1_555 yes
C(3) C(4) C(5) C(6) 0.9(5) 1_555 1_555 1_555 1_555 yes
C(3) C(4) C(11) C(12) 72.3(8) 1_555 1_555 1_555 1_555 yes
C(3) C(4) C(11) C(13) -53.9(7) 1_555 1_555 1_555 1_555 yes
C(3) C(4) C(11) C(14) -164.6(6) 1_555 1_555 1_555 1_555 yes
C(4) C(3) C(2) C(7) -179.6(3) 1_555 1_555 1_555 1_555 yes
C(4) C(5) C(6) C(15) 178.9(3) 1_555 1_555 1_555 1_555 yes
C(5) C(4) C(11) C(12) -106.9(8) 1_555 1_555 1_555 1_555 yes
C(5) C(4) C(11) C(13) 126.8(7) 1_555 1_555 1_555 1_555 yes
C(5) C(4) C(11) C(14) 16.2(7) 1_555 1_555 1_555 1_555 yes
C(6) C(1) C(2) C(7) -179.0(3) 1_555 1_555 1_555 1_555 yes
C(6) C(5) C(4) C(11) -179.8(3) 1_555 1_555 1_555 1_555 yes
C(6) C(15) N(1) C(16) 172.5(3) 1_555 1_555 1_555 1_555 yes
C(6) C(15) N(1) C(25) 52.7(3) 1_555 1_555 1_555 1_555 yes
C(15) N(1) C(16) C(17) 165.6(3) 1_555 1_555 1_555 1_555 yes
C(15) N(1) C(25) C(24) -93.8(3) 1_555 1_555 1_555 1_555 yes
C(16) N(1) C(25) C(24) 147.7(3) 1_555 1_555 1_555 1_555 yes
C(16) C(17) O(2) C(18) -177.8(3) 1_555 1_555 1_555 1_555 yes
C(17) O(2) C(18) C(19) 165.5(3) 1_555 1_555 1_555 1_555 yes
C(17) C(16) N(1) C(25) -74.0(4) 1_555 1_555 1_555 1_555 yes
C(18) C(19) O(3) C(20) 99.8(3) 1_555 1_555 1_555 1_555 yes
C(19) O(3) C(20) C(21) -174.8(3) 1_555 1_555 1_555 1_555 yes
C(20) C(21) O(4) C(22) 84.4(3) 1_555 1_555 1_555 1_555 yes
C(21) O(4) C(22) C(23) -173.9(3) 1_555 1_555 1_555 1_555 yes
C(22) C(23) O(5) C(24) 171.9(2) 1_555 1_555 1_555 1_555 yes
C(23) O(5) C(24) C(25) -172.4(3) 1_555 1_555 1_555 1_555 yes
C(27) C(28) C(29) C(30) -0.4(5) 1_555 1_555 1_555 1_555 yes
C(27) C(32) C(31) C(30) 1.0(6) 1_555 1_555 1_555 1_555 yes
C(27) B(1) C(33) C(34) 125.5(3) 1_555 1_555 1_555 1_555 yes
C(27) B(1) C(33) C(38) -56.3(4) 1_555 1_555 1_555 1_555 yes
C(27) B(1) C(39) C(40) -28.8(4) 1_555 1_555 1_555 1_555 yes
C(27) B(1) C(39) C(44) 154.2(3) 1_555 1_555 1_555 1_555 yes
C(27) B(1) C(45) C(46) -63.4(3) 1_555 1_555 1_555 1_555 yes
C(27) B(1) C(45) C(50) 119.8(3) 1_555 1_555 1_555 1_555 yes
C(28) C(27) C(32) C(31) -0.7(5) 1_555 1_555 1_555 1_555 yes
C(28) C(27) B(1) C(33) -1.1(4) 1_555 1_555 1_555 1_555 yes
C(28) C(27) B(1) C(39) 118.3(3) 1_555 1_555 1_555 1_555 yes
C(28) C(27) B(1) C(45) -122.9(3) 1_555 1_555 1_555 1_555 yes
C(28) C(29) C(30) C(31) 0.7(5) 1_555 1_555 1_555 1_555 yes
C(29) C(28) C(27) C(32) 0.4(5) 1_555 1_555 1_555 1_555 yes
C(29) C(28) C(27) B(1) -177.5(3) 1_555 1_555 1_555 1_555 yes
C(29) C(30) C(31) C(32) -0.9(6) 1_555 1_555 1_555 1_555 yes
C(31) C(32) C(27) B(1) 177.4(3) 1_555 1_555 1_555 1_555 yes
C(32) C(27) B(1) C(33) -178.8(3) 1_555 1_555 1_555 1_555 yes
C(32) C(27) B(1) C(39) -59.4(4) 1_555 1_555 1_555 1_555 yes
C(32) C(27) B(1) C(45) 59.3(4) 1_555 1_555 1_555 1_555 yes
C(33) C(34) C(35) C(36) 1.8(5) 1_555 1_555 1_555 1_555 yes
C(33) C(38) C(37) C(36) 1.9(5) 1_555 1_555 1_555 1_555 yes
C(33) B(1) C(39) C(40) 91.7(3) 1_555 1_555 1_555 1_555 yes
C(33) B(1) C(39) C(44) -85.2(3) 1_555 1_555 1_555 1_555 yes
C(33) B(1) C(45) C(46) 173.9(2) 1_555 1_555 1_555 1_555 yes
C(33) B(1) C(45) C(50) -2.8(4) 1_555 1_555 1_555 1_555 yes
C(34) C(33) C(38) C(37) -0.8(4) 1_555 1_555 1_555 1_555 yes
C(34) C(33) B(1) C(39) 6.5(4) 1_555 1_555 1_555 1_555 yes
C(34) C(33) B(1) C(45) -111.5(3) 1_555 1_555 1_555 1_555 yes
C(34) C(35) C(36) C(37) -0.7(5) 1_555 1_555 1_555 1_555 yes
C(35) C(34) C(33) C(38) -1.0(4) 1_555 1_555 1_555 1_555 yes
C(35) C(34) C(33) B(1) 177.3(3) 1_555 1_555 1_555 1_555 yes
C(35) C(36) C(37) C(38) -1.1(5) 1_555 1_555 1_555 1_555 yes
C(37) C(38) C(33) B(1) -179.1(3) 1_555 1_555 1_555 1_555 yes
C(38) C(33) B(1) C(39) -175.3(3) 1_555 1_555 1_555 1_555 yes
C(38) C(33) B(1) C(45) 66.7(3) 1_555 1_555 1_555 1_555 yes
C(39) C(40) C(41) C(42) 0.0(5) 1_555 1_555 1_555 1_555 yes
C(39) C(44) C(43) C(42) 0.2(5) 1_555 1_555 1_555 1_555 yes
C(39) B(1) C(45) C(46) 55.4(3) 1_555 1_555 1_555 1_555 yes
C(39) B(1) C(45) C(50) -121.3(3) 1_555 1_555 1_555 1_555 yes
C(40) C(39) C(44) C(43) 0.6(4) 1_555 1_555 1_555 1_555 yes
C(40) C(39) B(1) C(45) -149.5(3) 1_555 1_555 1_555 1_555 yes
C(40) C(41) C(42) C(43) 0.8(5) 1_555 1_555 1_555 1_555 yes
C(41) C(40) C(39) C(44) -0.7(4) 1_555 1_555 1_555 1_555 yes
C(41) C(40) C(39) B(1) -177.8(3) 1_555 1_555 1_555 1_555 yes
C(41) C(42) C(43) C(44) -0.9(5) 1_555 1_555 1_555 1_555 yes
C(43) C(44) C(39) B(1) 177.8(3) 1_555 1_555 1_555 1_555 yes
C(44) C(39) B(1) C(45) 33.5(4) 1_555 1_555 1_555 1_555 yes
C(45) C(46) C(47) C(48) 1.6(5) 1_555 1_555 1_555 1_555 yes
C(45) C(50) C(49) C(48) 0.5(5) 1_555 1_555 1_555 1_555 yes
C(46) C(45) C(50) C(49) 0.4(4) 1_555 1_555 1_555 1_555 yes
C(46) C(47) C(48) C(49) -0.6(5) 1_555 1_555 1_555 1_555 yes
C(47) C(46) C(45) C(50) -1.5(4) 1_555 1_555 1_555 1_555 yes
C(47) C(46) C(45) B(1) -178.5(3) 1_555 1_555 1_555 1_555 yes
C(47) C(48) C(49) C(50) -0.4(5) 1_555 1_555 1_555 1_555 yes
C(49) C(50) C(45) B(1) 177.3(3) 1_555 1_555 1_555 1_555 yes
